data_4078694
loop_
_publ_author_name
'Chellan, Prinessa'
'Land, Kirkwood M.'
'Shokar, Ajit'
'Au, Aaron'
'An, Seung Hwan'
'Clavel, Catherine M.'
'Dyson, Paul J.'
'Kock, Carmen de'
'Smith, Peter J.'
'Chibale, Kelly'
'Smith, Gregory S.'

_publ_section_title
;
 Exploring the Versatility of Cycloplatinated Thiosemicarbazones as
 Antitumor and Antiparasitic Agents
;
_journal_issue 16
_journal_name_full Organometallics
_journal_page_first 5791
_journal_paper_doi 10.1021/om300334z
_journal_volume 31
_journal_year 2012
_chemical_formula_moiety 'C27 H22 Cl2 N3 P Pt S, 0.5(C4 H12 O2 S2), C2 H6 O S'
_chemical_formula_sum 'C31 H34 Cl2 N3 O2 P Pt S3'
_chemical_formula_weight 873.75
_chemical_name_systematic
; 
 ? 
;
_space_group_IT_number 29
_symmetry_cell_setting orthorhombic
_symmetry_space_group_name_Hall 'P 2c -2ac'
_symmetry_space_group_name_H-M 'P c a 21'
_atom_sites_solution_hydrogens geom
_atom_sites_solution_primary direct
_atom_sites_solution_secondary difmap
_audit_creation_method SHELXL-97
_cell_angle_alpha 90.00
_cell_angle_beta 90.00
_cell_angle_gamma 90.00
_cell_formula_units_Z 4
_cell_length_a 15.9511(4)
_cell_length_b 9.2259(2)
_cell_length_c 23.0990(6)
_cell_measurement_reflns_used 136324
_cell_measurement_temperature 173(2)
_cell_measurement_theta_max 28.28
_cell_measurement_theta_min 3.49
_cell_volume 3399.32(14)
_computing_cell_refinement 'DENZO-SMN (Otwinowski & Minor, 1997)'
_computing_data_collection 'COLLECT program (Nonius, 2000)'
_computing_data_reduction 'DENZO-SMN (Otwinowski & Minor, 1997)'
_computing_molecular_graphics 'X-Seed (Barbour, 2001)'
_computing_publication_material 'SHELXL-97 (Sheldrick, 2001)'
_computing_structure_refinement 'SHELXL-97 (Sheldrick, 1997)'
_computing_structure_solution 'SHELXS-97 (Sheldrick, 1997)'
_diffrn_ambient_temperature 173(2)
_diffrn_measured_fraction_theta_full 0.998
_diffrn_measured_fraction_theta_max 0.998
_diffrn_measurement_device_type 'Nonius Kappa CCD diffractometer'
_diffrn_measurement_method '1.2\% \f scans and \w scans'
_diffrn_radiation_monochromator graphite
_diffrn_radiation_source 'fine-focus sealed tube'
_diffrn_radiation_type MoK\a
_diffrn_radiation_wavelength 0.71073
_diffrn_reflns_av_R_equivalents 0.0498
_diffrn_reflns_av_sigmaI/netI 0.0326
_diffrn_reflns_limit_h_max 21
_diffrn_reflns_limit_h_min -21
_diffrn_reflns_limit_k_max 12
_diffrn_reflns_limit_k_min -12
_diffrn_reflns_limit_l_max 30
_diffrn_reflns_limit_l_min -30
_diffrn_reflns_number 136324
_diffrn_reflns_theta_full 28.28
_diffrn_reflns_theta_max 28.28
_diffrn_reflns_theta_min 3.49
_diffrn_standards_decay_% 0
_diffrn_standards_interval_count n/a
_diffrn_standards_interval_time n/a
_diffrn_standards_number n/a
_exptl_absorpt_coefficient_mu 4.550
_exptl_absorpt_correction_T_max 0.6590
_exptl_absorpt_correction_T_min 0.5684
_exptl_absorpt_correction_type multi-scan
_exptl_absorpt_process_details 'SADABS (Sheldrick, 2001)'
_exptl_crystal_colour yellow
_exptl_crystal_density_diffrn 1.707
_exptl_crystal_density_meas ?
_exptl_crystal_density_method 'not measured'
_exptl_crystal_description needle
_exptl_crystal_F_000 1728
_exptl_crystal_size_max 0.14
_exptl_crystal_size_mid 0.12
_exptl_crystal_size_min 0.10
_refine_diff_density_max 1.836
_refine_diff_density_min -0.856
_refine_diff_density_rms 0.085
_refine_ls_abs_structure_details 'Flack (1983), XXXX Friedel pairs'
_refine_ls_abs_structure_Flack -0.007(3)
_refine_ls_extinction_coef 0.00067(5)
_refine_ls_extinction_expression Fc^*^=kFc[1+0.001xFc^2^\l^3^/sin(2\q)]^-1/4^
_refine_ls_extinction_method SHELXL
_refine_ls_goodness_of_fit_ref 1.145
_refine_ls_hydrogen_treatment mixed
_refine_ls_matrix_type full
_refine_ls_number_parameters 414
_refine_ls_number_reflns 8405
_refine_ls_number_restraints 3
_refine_ls_restrained_S_all 1.145
_refine_ls_R_factor_all 0.0280
_refine_ls_R_factor_gt 0.0214
_refine_ls_shift/su_max 0.001
_refine_ls_shift/su_mean 0.000
_refine_ls_structure_factor_coef Fsqd
_refine_ls_weighting_details 'calc w=1/[\s^2^(Fo^2^)+(0.0080P)^2^+0.9431P] where P=(Fo^2^+2Fc^2^)/3'
_refine_ls_weighting_scheme calc
_refine_ls_wR_factor_gt 0.0382
_refine_ls_wR_factor_ref 0.0403
_reflns_number_gt 7634
_reflns_number_total 8405
_reflns_threshold_expression >2sigma(I)
_cod_data_source_file om300334z_si_002.cif
_cod_data_source_block pc45
_cod_depositor_comments
;
The following automatic conversions were performed:

'_symmetry_cell_setting' value 'Orthorhombic' changed to
'orthorhombic' according to
/home/saulius/struct/CIF-dictionaries/cif_core.dic dictionary named
'cif_core.dic' version 2.4.2 from 2011-04-26.

Automatic conversion script
Id: cif_fix_values 1891 2012-01-12 08:04:46Z andrius 

The following automatic conversions were performed:

'_exptl_crystal_density_meas' value 'not measured' was changed to '?'
- the value is perceived as not measured.

Automatic conversion script
Id: cif_fix_values 3008 2015-01-20 13:52:24Z robertas 
;
_cod_original_sg_symbol_H-M Pca21
_cod_database_code 4078694

loop_
_symmetry_equiv_pos_as_xyz
'x, y, z'
'-x, -y, z+1/2'
'-x+1/2, y, z+1/2'
'x+1/2, -y, z'

loop_
_atom_site_label
_atom_site_type_symbol
_atom_site_fract_x
_atom_site_fract_y
_atom_site_fract_z
_atom_site_U_iso_or_equiv
_atom_site_adp_type
_atom_site_occupancy
_atom_site_symmetry_multiplicity
_atom_site_calc_flag
_atom_site_refinement_flags
_atom_site_disorder_assembly
_atom_site_disorder_group
Pt1 Pt 0.579543(5) 0.269332(9) 0.508640(10) 0.02051(4) Uani 1 1 d . . .
Cl1 Cl 0.66637(5) 0.40281(9) 0.26848(3) 0.0416(2) Uani 1 1 d . . .
Cl2 Cl 0.82159(6) 0.19190(10) 0.28069(4) 0.0465(2) Uani 1 1 d . . .
S1 S 0.53228(5) 0.21808(8) 0.60149(3) 0.03045(18) Uani 1 1 d . . .
P1 P 0.47728(4) 0.41850(8) 0.47978(3) 0.02133(15) Uani 1 1 d . . .
N1 N 0.67284(14) 0.1292(2) 0.53092(9) 0.0232(5) Uani 1 1 d . . .
N2 N 0.67532(14) 0.0564(3) 0.58352(10) 0.0258(5) Uani 1 1 d . . .
N3 N 0.60586(17) 0.0225(3) 0.66850(11) 0.0334(6) Uani 1 1 d D . .
H3A H 0.5586(17) 0.038(4) 0.6943(14) 0.058(11) Uiso 1 1 d D . .
H3B H 0.6355(17) -0.061(2) 0.6806(12) 0.029(8) Uiso 1 1 d D . .
C1 C 0.64791(18) 0.2753(3) 0.43411(13) 0.0220(6) Uani 1 1 d . . .
C2 C 0.63534(18) 0.3426(3) 0.38102(13) 0.0255(6) Uani 1 1 d . . .
H2 H 0.5890 0.4063 0.3765 0.031 Uiso 1 1 calc R . .
C3 C 0.68868(18) 0.3196(3) 0.33433(12) 0.0271(6) Uani 1 1 d . . .
C4 C 0.7574(2) 0.2293(3) 0.33911(14) 0.0299(7) Uani 1 1 d . . .
C5 C 0.77392(18) 0.1637(3) 0.39231(13) 0.0282(7) Uani 1 1 d . . .
H5 H 0.8223 0.1048 0.3968 0.034 Uiso 1 1 calc R . .
C6 C 0.71995(17) 0.1842(3) 0.43857(12) 0.0231(6) Uani 1 1 d . . .
C7 C 0.73201(17) 0.1074(3) 0.49335(11) 0.0242(7) Uani 1 1 d . . .
C8 C 0.80486(16) 0.0070(3) 0.50366(18) 0.0316(6) Uani 1 1 d . . .
H8A H 0.8043 -0.0259 0.5440 0.047 Uiso 1 1 calc R . .
H8B H 0.8574 0.0584 0.4959 0.047 Uiso 1 1 calc R . .
H8C H 0.8004 -0.0769 0.4778 0.047 Uiso 1 1 calc R . .
C9 C 0.61153(18) 0.0899(3) 0.61706(13) 0.0276(7) Uani 1 1 d . . .
C10 C 0.51596(17) 0.5900(3) 0.45167(13) 0.0256(6) Uani 1 1 d . . .
C11 C 0.58163(18) 0.6543(3) 0.48209(15) 0.0354(8) Uani 1 1 d . . .
H11 H 0.6076 0.6041 0.5132 0.042 Uiso 1 1 calc R . .
C12 C 0.6089(2) 0.7912(4) 0.4669(2) 0.0497(10) Uani 1 1 d . . .
H12 H 0.6520 0.8365 0.4888 0.060 Uiso 1 1 calc R . .
C13 C 0.5743(2) 0.8627(4) 0.42040(18) 0.0476(10) Uani 1 1 d . . .
H13 H 0.5938 0.9565 0.4101 0.057 Uiso 1 1 calc R . .
C14 C 0.5113(2) 0.7981(4) 0.38869(17) 0.0416(9) Uani 1 1 d . . .
H14 H 0.4888 0.8459 0.3557 0.050 Uiso 1 1 calc R . .
C15 C 0.48059(19) 0.6623(3) 0.40506(13) 0.0304(7) Uani 1 1 d . . .
H15 H 0.4355 0.6196 0.3843 0.036 Uiso 1 1 calc R . .
C16 C 0.40890(17) 0.3396(3) 0.42507(12) 0.0229(6) Uani 1 1 d . . .
C17 C 0.32735(19) 0.3921(3) 0.41582(14) 0.0278(7) Uani 1 1 d . . .
H17 H 0.3078 0.4734 0.4371 0.033 Uiso 1 1 calc R . .
C18 C 0.27528(19) 0.3260(3) 0.37575(13) 0.0322(7) Uani 1 1 d . . .
H18 H 0.2197 0.3606 0.3704 0.039 Uiso 1 1 calc R . .
C19 C 0.3041(2) 0.2090(3) 0.34339(14) 0.0331(7) Uani 1 1 d . . .
H19 H 0.2684 0.1642 0.3157 0.040 Uiso 1 1 calc R . .
C20 C 0.38452(19) 0.1583(3) 0.35156(13) 0.0291(7) Uani 1 1 d . . .
H20 H 0.4044 0.0790 0.3292 0.035 Uiso 1 1 calc R . .
C21 C 0.43660(19) 0.2222(3) 0.39218(13) 0.0237(6) Uani 1 1 d . . .
H21 H 0.4917 0.1858 0.3977 0.028 Uiso 1 1 calc R . .
C22 C 0.40105(17) 0.4761(3) 0.53399(12) 0.0246(6) Uani 1 1 d . . .
C23 C 0.35536(19) 0.3697(4) 0.56265(14) 0.0342(7) Uani 1 1 d . . .
H23 H 0.3666 0.2703 0.5552 0.041 Uiso 1 1 calc R . .
C24 C 0.2935(2) 0.4078(4) 0.60198(16) 0.0451(10) Uani 1 1 d . . .
H24 H 0.2619 0.3348 0.6211 0.054 Uiso 1 1 calc R . .
C25 C 0.2779(2) 0.5534(4) 0.61337(14) 0.0469(10) Uani 1 1 d . . .
H25 H 0.2359 0.5796 0.6406 0.056 Uiso 1 1 calc R . .
C26 C 0.3230(2) 0.6595(4) 0.58548(14) 0.0386(8) Uani 1 1 d . . .
H26 H 0.3119 0.7588 0.5932 0.046 Uiso 1 1 calc R . .
C27 C 0.38460(18) 0.6209(3) 0.54599(13) 0.0302(7) Uani 1 1 d . . .
H27 H 0.4159 0.6944 0.5269 0.036 Uiso 1 1 calc R . .
S1A S 0.38579(5) 0.04546(9) 0.75284(4) 0.03609(19) Uani 1 1 d . . .
O1A O 0.47753(13) 0.0149(3) 0.75642(11) 0.0516(7) Uani 1 1 d . . .
C1A C 0.3765(3) 0.2327(4) 0.73774(18) 0.0484(10) Uani 1 1 d . . .
H1A1 H 0.3932 0.2888 0.7719 0.073 Uiso 1 1 calc R . .
H1A2 H 0.3182 0.2553 0.7279 0.073 Uiso 1 1 calc R . .
H1A3 H 0.4129 0.2579 0.7051 0.073 Uiso 1 1 calc R . .
C2A C 0.3517(3) -0.0202(5) 0.68390(16) 0.0600(11) Uani 1 1 d . . .
H2A1 H 0.3529 -0.1264 0.6839 0.090 Uiso 1 1 calc R . .
H2A2 H 0.3892 0.0166 0.6536 0.090 Uiso 1 1 calc R . .
H2A3 H 0.2944 0.0133 0.6764 0.090 Uiso 1 1 calc R . .
S1B1 S 0.61826(12) -0.3996(2) 0.69484(8) 0.0463(5) Uani 0.50 1 d P A 1
O1B1 O 0.666(2) -0.248(3) 0.7063(14) 0.028(3) Uani 0.50 1 d P A 1
C1B1 C 0.5210(7) -0.3371(13) 0.6590(5) 0.067(3) Uiso 0.50 1 d P A 1
H1B1 H 0.5334 -0.3104 0.6188 0.101 Uiso 0.50 1 calc PR A 1
H1B2 H 0.4988 -0.2527 0.6796 0.101 Uiso 0.50 1 calc PR A 1
H1B3 H 0.4794 -0.4153 0.6595 0.101 Uiso 0.50 1 calc PR A 1
C2B1 C 0.5647(6) -0.4384(10) 0.7610(4) 0.056(2) Uiso 0.50 1 d P A 1
H2B1 H 0.6051 -0.4723 0.7900 0.084 Uiso 0.50 1 calc PR A 1
H2B2 H 0.5226 -0.5139 0.7542 0.084 Uiso 0.50 1 calc PR A 1
H2B3 H 0.5370 -0.3504 0.7751 0.084 Uiso 0.50 1 calc PR A 1
S1B2 S 0.57803(10) -0.3099(2) 0.71775(8) 0.0347(4) Uani 0.50 1 d P B 2
O1B2 O 0.668(2) -0.280(3) 0.7000(15) 0.031(4) Uani 0.50 1 d P B 2
C1B2 C 0.5381(6) -0.3779(10) 0.6498(4) 0.047(2) Uiso 0.50 1 d P B 2
H1B4 H 0.5284 -0.2967 0.6233 0.071 Uiso 0.50 1 calc PR B 2
H1B5 H 0.4853 -0.4294 0.6565 0.071 Uiso 0.50 1 calc PR B 2
H1B6 H 0.5791 -0.4445 0.6327 0.071 Uiso 0.50 1 calc PR B 2
C2B2 C 0.5894(4) -0.4855(8) 0.7506(3) 0.0391(18) Uiso 0.50 1 d P B 2
H2B4 H 0.6115 -0.4744 0.7900 0.059 Uiso 0.50 1 calc PR B 2
H2B5 H 0.6284 -0.5442 0.7276 0.059 Uiso 0.50 1 calc PR B 2
H2B6 H 0.5347 -0.5336 0.7521 0.059 Uiso 0.50 1 calc PR B 2

loop_
_atom_site_aniso_label
_atom_site_aniso_U_11
_atom_site_aniso_U_22
_atom_site_aniso_U_33
_atom_site_aniso_U_23
_atom_site_aniso_U_13
_atom_site_aniso_U_12
Pt1 0.01863(5) 0.02131(5) 0.02158(5) -0.00129(11) -0.00039(7) 0.00151(3)
Cl1 0.0495(5) 0.0460(5) 0.0292(4) 0.0082(4) 0.0070(4) 0.0123(4)
Cl2 0.0498(5) 0.0538(5) 0.0359(5) 0.0057(4) 0.0188(4) 0.0186(4)
S1 0.0296(4) 0.0367(4) 0.0250(4) 0.0036(3) 0.0036(3) 0.0091(3)
P1 0.0219(4) 0.0191(4) 0.0230(4) -0.0016(3) -0.0011(3) 0.0009(3)
N1 0.0231(13) 0.0230(12) 0.0235(12) -0.0009(9) -0.0007(10) 0.0003(10)
N2 0.0233(13) 0.0288(13) 0.0252(13) 0.0030(11) -0.0028(10) 0.0026(10)
N3 0.0321(15) 0.0413(17) 0.0267(14) 0.0089(12) -0.0015(12) 0.0064(13)
C1 0.0180(15) 0.0198(14) 0.0281(16) -0.0033(12) 0.0008(12) -0.0034(11)
C2 0.0227(15) 0.0227(15) 0.0311(16) -0.0009(13) 0.0026(13) 0.0017(12)
C3 0.0302(17) 0.0253(15) 0.0256(16) 0.0013(13) 0.0033(13) 0.0004(13)
C4 0.0284(17) 0.0301(16) 0.0312(17) -0.0013(13) 0.0087(14) 0.0030(13)
C5 0.0240(16) 0.0261(16) 0.0345(17) -0.0013(13) 0.0036(13) 0.0036(12)
C6 0.0215(15) 0.0213(14) 0.0265(15) -0.0035(12) 0.0006(12) -0.0022(11)
C7 0.0195(14) 0.0228(13) 0.0303(19) -0.0054(11) -0.0034(12) 0.0007(11)
C8 0.0278(13) 0.0314(14) 0.0356(18) 0.0027(18) -0.0021(17) 0.0098(11)
C9 0.0240(16) 0.0294(16) 0.0294(17) -0.0006(13) -0.0046(13) -0.0025(13)
C10 0.0248(15) 0.0217(15) 0.0304(16) -0.0027(12) 0.0042(13) 0.0007(12)
C11 0.0319(18) 0.0280(17) 0.046(2) -0.0010(15) -0.0041(15) -0.0044(13)
C12 0.042(2) 0.0306(19) 0.076(3) -0.0017(19) -0.007(2) -0.0117(16)
C13 0.043(2) 0.0248(18) 0.075(3) 0.0065(19) 0.012(2) -0.0071(15)
C14 0.042(2) 0.0302(18) 0.053(2) 0.0139(16) 0.0114(18) 0.0042(15)
C15 0.0308(17) 0.0261(16) 0.0342(18) 0.0011(13) 0.0032(14) 0.0007(13)
C16 0.0269(16) 0.0213(15) 0.0206(15) 0.0027(12) -0.0006(12) -0.0002(11)
C17 0.0283(18) 0.0242(16) 0.0310(17) -0.0025(13) -0.0007(15) 0.0040(14)
C18 0.0267(17) 0.0352(18) 0.0347(18) 0.0026(15) -0.0076(14) 0.0006(13)
C19 0.0379(19) 0.0314(18) 0.0301(17) 0.0010(14) -0.0078(15) -0.0086(14)
C20 0.0353(17) 0.0240(16) 0.0280(16) -0.0036(13) -0.0012(14) -0.0030(13)
C21 0.0247(15) 0.0220(15) 0.0245(16) -0.0005(12) 0.0018(13) 0.0005(11)
C22 0.0214(14) 0.0274(16) 0.0249(14) -0.0002(12) -0.0053(12) 0.0059(12)
C23 0.0304(17) 0.0334(18) 0.0389(19) 0.0022(15) 0.0050(15) 0.0046(14)
C24 0.036(2) 0.061(3) 0.039(2) 0.0100(19) 0.0101(17) 0.0075(18)
C25 0.037(2) 0.073(3) 0.0309(19) -0.0037(18) 0.0056(16) 0.0262(18)
C26 0.042(2) 0.045(2) 0.0282(17) -0.0107(15) -0.0082(15) 0.0203(16)
C27 0.0304(16) 0.0324(17) 0.0278(16) -0.0069(13) -0.0062(14) 0.0087(13)
S1A 0.0342(5) 0.0433(5) 0.0308(4) -0.0029(4) 0.0027(4) 0.0044(4)
O1A 0.0395(15) 0.0828(19) 0.0325(12) 0.0003(13) 0.0009(14) 0.0202(14)
C1A 0.047(2) 0.042(2) 0.056(3) -0.0043(17) 0.010(2) 0.0062(17)
C2A 0.069(3) 0.063(3) 0.048(2) -0.012(2) -0.016(2) -0.012(2)
S1B1 0.0380(10) 0.0497(11) 0.0514(12) -0.0159(9) 0.0136(9) 0.0013(9)
O1B1 0.035(4) 0.019(8) 0.030(6) -0.007(6) 0.000(4) 0.005(6)
S1B2 0.0335(9) 0.0355(9) 0.0352(9) -0.0002(8) -0.0009(7) 0.0054(7)
O1B2 0.033(4) 0.022(10) 0.037(7) -0.007(6) 0.009(4) 0.002(7)

loop_
_atom_type_symbol
_atom_type_description
_atom_type_scat_dispersion_real
_atom_type_scat_dispersion_imag
_atom_type_scat_source
C C 0.0033 0.0016 'International Tables Vol C Tables 4.2.6.8 and 6.1.1.4'
H H 0.0000 0.0000 'International Tables Vol C Tables 4.2.6.8 and 6.1.1.4'
N N 0.0061 0.0033 'International Tables Vol C Tables 4.2.6.8 and 6.1.1.4'
O O 0.0106 0.0060 'International Tables Vol C Tables 4.2.6.8 and 6.1.1.4'
P P 0.1023 0.0942 'International Tables Vol C Tables 4.2.6.8 and 6.1.1.4'
S S 0.1246 0.1234 'International Tables Vol C Tables 4.2.6.8 and 6.1.1.4'
Cl Cl 0.1484 0.1585 'International Tables Vol C Tables 4.2.6.8 and 6.1.1.4'
Pt Pt -1.7033 8.3905 'International Tables Vol C Tables 4.2.6.8 and 6.1.1.4'

loop_
_geom_angle_atom_site_label_1
_geom_angle_atom_site_label_2
_geom_angle_atom_site_label_3
_geom_angle
N1 Pt1 C1 80.78(10)
N1 Pt1 P1 177.17(7)
C1 Pt1 P1 97.00(8)
N1 Pt1 S1 82.80(7)
C1 Pt1 S1 163.57(8)
P1 Pt1 S1 99.43(3)
C9 S1 Pt1 95.27(10)
C10 P1 C16 107.64(13)
C10 P1 C22 102.58(13)
C16 P1 C22 101.15(13)
C10 P1 Pt1 113.24(10)
C16 P1 Pt1 113.45(9)
C22 P1 Pt1 117.44(9)
C7 N1 N2 119.3(2)
C7 N1 Pt1 117.42(18)
N2 N1 Pt1 123.26(17)
C9 N2 N1 112.3(2)
C9 N3 H3A 122(2)
C9 N3 H3B 127.2(18)
H3A N3 H3B 109(3)
C2 C1 C6 116.3(3)
C2 C1 Pt1 132.9(2)
C6 C1 Pt1 110.7(2)
C1 C2 C3 121.9(3)
C1 C2 H2 119.1
C3 C2 H2 119.1
C4 C3 C2 121.1(3)
C4 C3 Cl1 119.9(2)
C2 C3 Cl1 119.0(2)
C3 C4 C5 118.8(3)
C3 C4 Cl2 121.9(2)
C5 C4 Cl2 119.3(2)
C6 C5 C4 120.2(3)
C6 C5 H5 119.9
C4 C5 H5 119.9
C5 C6 C1 121.7(3)
C5 C6 C7 121.3(3)
C1 C6 C7 117.0(2)
N1 C7 C6 114.1(2)
N1 C7 C8 123.4(3)
C6 C7 C8 122.4(3)
C7 C8 H8A 109.5
C7 C8 H8B 109.5
H8A C8 H8B 109.5
C7 C8 H8C 109.5
H8A C8 H8C 109.5
H8B C8 H8C 109.5
N2 C9 N3 117.7(3)
N2 C9 S1 126.2(2)
N3 C9 S1 116.2(2)
C15 C10 C11 119.5(3)
C15 C10 P1 123.9(2)
C11 C10 P1 116.5(2)
C12 C11 C10 119.9(3)
C12 C11 H11 120.0
C10 C11 H11 120.0
C13 C12 C11 120.6(3)
C13 C12 H12 119.7
C11 C12 H12 119.7
C12 C13 C14 120.0(3)
C12 C13 H13 120.0
C14 C13 H13 120.0
C13 C14 C15 119.9(3)
C13 C14 H14 120.0
C15 C14 H14 120.0
C10 C15 C14 119.9(3)
C10 C15 H15 120.0
C14 C15 H15 120.0
C21 C16 C17 118.6(3)
C21 C16 P1 119.9(2)
C17 C16 P1 121.5(2)
C18 C17 C16 120.3(3)
C18 C17 H17 119.8
C16 C17 H17 119.8
C17 C18 C19 120.2(3)
C17 C18 H18 119.9
C19 C18 H18 119.9
C20 C19 C18 119.8(3)
C20 C19 H19 120.1
C18 C19 H19 120.1
C19 C20 C21 120.4(3)
C19 C20 H20 119.8
C21 C20 H20 119.8
C20 C21 C16 120.7(3)
C20 C21 H21 119.7
C16 C21 H21 119.7
C27 C22 C23 119.0(3)
C27 C22 P1 122.9(2)
C23 C22 P1 118.1(2)
C24 C23 C22 120.4(3)
C24 C23 H23 119.8
C22 C23 H23 119.8
C23 C24 C25 119.7(3)
C23 C24 H24 120.1
C25 C24 H24 120.1
C26 C25 C24 120.4(3)
C26 C25 H25 119.8
C24 C25 H25 119.8
C25 C26 C27 119.7(3)
C25 C26 H26 120.1
C27 C26 H26 120.1
C26 C27 C22 120.8(3)
C26 C27 H27 119.6
C22 C27 H27 119.6
O1A S1A C1A 106.12(18)
O1A S1A C2A 106.46(18)
C1A S1A C2A 97.4(2)
S1A C1A H1A1 109.5
S1A C1A H1A2 109.5
H1A1 C1A H1A2 109.5
S1A C1A H1A3 109.5
H1A1 C1A H1A3 109.5
H1A2 C1A H1A3 109.5
S1A C2A H2A1 109.5
S1A C2A H2A2 109.5
H2A1 C2A H2A2 109.5
S1A C2A H2A3 109.5
H2A1 C2A H2A3 109.5
H2A2 C2A H2A3 109.5
O1B1 S1B1 C2B1 105.1(12)
O1B1 S1B1 C1B1 101.7(12)
C2B1 S1B1 C1B1 92.6(5)
S1B1 C1B1 H1B1 109.5
S1B1 C1B1 H1B2 109.5
H1B1 C1B1 H1B2 109.5
S1B1 C1B1 H1B3 109.5
H1B1 C1B1 H1B3 109.5
H1B2 C1B1 H1B3 109.5
S1B1 C2B1 H2B1 109.5
S1B1 C2B1 H2B2 109.5
H2B1 C2B1 H2B2 109.5
S1B1 C2B1 H2B3 109.5
H2B1 C2B1 H2B3 109.5
H2B2 C2B1 H2B3 109.5
O1B2 S1B2 C2B2 100.4(12)
O1B2 S1B2 C1B2 99.4(12)
C2B2 S1B2 C1B2 95.1(4)
S1B2 C1B2 H1B4 109.5
S1B2 C1B2 H1B5 109.5
H1B4 C1B2 H1B5 109.5
S1B2 C1B2 H1B6 109.5
H1B4 C1B2 H1B6 109.5
H1B5 C1B2 H1B6 109.5
S1B2 C2B2 H2B4 109.5
S1B2 C2B2 H2B5 109.5
H2B4 C2B2 H2B5 109.5
S1B2 C2B2 H2B6 109.5
H2B4 C2B2 H2B6 109.5
H2B5 C2B2 H2B6 109.5

loop_
_geom_bond_atom_site_label_1
_geom_bond_atom_site_label_2
_geom_bond_distance
Pt1 N1 2.038(2)
Pt1 C1 2.039(3)
Pt1 P1 2.2359(7)
Pt1 S1 2.3220(8)
Cl1 C3 1.741(3)
Cl2 C4 1.728(3)
S1 C9 1.768(3)
P1 C10 1.818(3)
P1 C16 1.821(3)
P1 C22 1.825(3)
N1 C7 1.298(3)
N1 N2 1.389(3)
N2 C9 1.316(4)
N3 C9 1.344(4)
N3 H3A 0.970(18)
N3 H3B 0.947(17)
C1 C2 1.389(4)
C1 C6 1.427(4)
C2 C3 1.390(4)
C2 H2 0.9500
C3 C4 1.381(4)
C4 C5 1.395(4)
C5 C6 1.385(4)
C5 H5 0.9500
C6 C7 1.463(4)
C7 C8 1.505(3)
C8 H8A 0.9800
C8 H8B 0.9800
C8 H8C 0.9800
C10 C15 1.387(4)
C10 C11 1.394(4)
C11 C12 1.381(5)
C11 H11 0.9500
C12 C13 1.377(5)
C12 H12 0.9500
C13 C14 1.379(5)
C13 H13 0.9500
C14 C15 1.398(4)
C14 H14 0.9500
C15 H15 0.9500
C16 C21 1.395(4)
C16 C17 1.404(4)
C17 C18 1.385(4)
C17 H17 0.9500
C18 C19 1.391(4)
C18 H18 0.9500
C19 C20 1.379(4)
C19 H19 0.9500
C20 C21 1.385(4)
C20 H20 0.9500
C21 H21 0.9500
C22 C27 1.390(4)
C22 C23 1.391(4)
C23 C24 1.387(5)
C23 H23 0.9500
C24 C25 1.391(5)
C24 H24 0.9500
C25 C26 1.375(5)
C25 H25 0.9500
C26 C27 1.388(4)
C26 H26 0.9500
C27 H27 0.9500
S1A O1A 1.492(2)
S1A C1A 1.769(3)
S1A C2A 1.788(3)
C1A H1A1 0.9800
C1A H1A2 0.9800
C1A H1A3 0.9800
C2A H2A1 0.9800
C2A H2A2 0.9800
C2A H2A3 0.9800
S1B1 O1B1 1.62(3)
S1B1 C2B1 1.788(9)
S1B1 C1B1 1.851(11)
C1B1 H1B1 0.9800
C1B1 H1B2 0.9800
C1B1 H1B3 0.9800
C2B1 H2B1 0.9800
C2B1 H2B2 0.9800
C2B1 H2B3 0.9800
S1B2 O1B2 1.52(4)
S1B2 C2B2 1.798(8)
S1B2 C1B2 1.807(9)
C1B2 H1B4 0.9800
C1B2 H1B5 0.9800
C1B2 H1B6 0.9800
C2B2 H2B4 0.9800
C2B2 H2B5 0.9800
C2B2 H2B6 0.9800

loop_
_geom_hbond_atom_site_label_D
_geom_hbond_atom_site_label_H
_geom_hbond_atom_site_label_A
_geom_hbond_distance_DH
_geom_hbond_distance_HA
_geom_hbond_distance_DA
_geom_hbond_angle_DHA
N3 H3B O1B1 0.947(17) 1.89(3) 2.82(3) 165(3)
N3 H3B O1B2 0.947(17) 2.13(3) 3.05(3) 163(3)
N3 H3A O1A 0.970(18) 1.94(2) 2.884(4) 163(3)

loop_
_geom_torsion_atom_site_label_1
_geom_torsion_atom_site_label_2
_geom_torsion_atom_site_label_3
_geom_torsion_atom_site_label_4
_geom_torsion
N1 Pt1 S1 C9 -2.99(11)
C1 Pt1 S1 C9 -4.4(3)
P1 Pt1 S1 C9 175.24(10)
N1 Pt1 P1 C10 -90.7(13)
C1 Pt1 P1 C10 -52.54(13)
S1 Pt1 P1 C10 127.56(10)
N1 Pt1 P1 C16 32.4(13)
C1 Pt1 P1 C16 70.54(12)
S1 Pt1 P1 C16 -109.36(10)
N1 Pt1 P1 C22 150.0(13)
C1 Pt1 P1 C22 -171.89(13)
S1 Pt1 P1 C22 8.22(11)
C1 Pt1 N1 C7 1.8(2)
P1 Pt1 N1 C7 40.2(14)
S1 Pt1 N1 C7 -177.8(2)
C1 Pt1 N1 N2 -177.6(2)
P1 Pt1 N1 N2 -139.2(12)
S1 Pt1 N1 N2 2.76(18)
C7 N1 N2 C9 179.8(2)
Pt1 N1 N2 C9 -0.8(3)
N1 Pt1 C1 C2 175.5(3)
P1 Pt1 C1 C2 -2.8(3)
S1 Pt1 C1 C2 176.88(18)
N1 Pt1 C1 C6 -0.58(18)
P1 Pt1 C1 C6 -178.81(18)
S1 Pt1 C1 C6 0.8(4)
C6 C1 C2 C3 1.7(4)
Pt1 C1 C2 C3 -174.2(2)
C1 C2 C3 C4 -0.8(5)
C1 C2 C3 Cl1 177.6(2)
C2 C3 C4 C5 -1.5(5)
Cl1 C3 C4 C5 -179.9(2)
C2 C3 C4 Cl2 176.7(2)
Cl1 C3 C4 Cl2 -1.7(4)
C3 C4 C5 C6 2.8(4)
Cl2 C4 C5 C6 -175.5(2)
C4 C5 C6 C1 -1.9(4)
C4 C5 C6 C7 175.0(3)
C2 C1 C6 C5 -0.4(4)
Pt1 C1 C6 C5 176.4(2)
C2 C1 C6 C7 -177.3(2)
Pt1 C1 C6 C7 -0.6(3)
N2 N1 C7 C6 176.9(2)
Pt1 N1 C7 C6 -2.6(3)
N2 N1 C7 C8 -0.4(4)
Pt1 N1 C7 C8 -179.95(19)
C5 C6 C7 N1 -174.9(2)
C1 C6 C7 N1 2.1(4)
C5 C6 C7 C8 2.5(4)
C1 C6 C7 C8 179.5(2)
N1 N2 C9 N3 178.0(2)
N1 N2 C9 S1 -3.0(4)
Pt1 S1 C9 N2 4.4(3)
Pt1 S1 C9 N3 -176.5(2)
C16 P1 C10 C15 16.2(3)
C22 P1 C10 C15 -90.0(3)
Pt1 P1 C10 C15 142.4(2)
C16 P1 C10 C11 -168.2(2)
C22 P1 C10 C11 85.7(2)
Pt1 P1 C10 C11 -41.9(2)
C15 C10 C11 C12 2.3(5)
P1 C10 C11 C12 -173.6(3)
C10 C11 C12 C13 -2.8(6)
C11 C12 C13 C14 0.5(6)
C12 C13 C14 C15 2.3(5)
C11 C10 C15 C14 0.5(4)
P1 C10 C15 C14 176.0(2)
C13 C14 C15 C10 -2.8(5)
C10 P1 C16 C21 105.6(2)
C22 P1 C16 C21 -147.2(2)
Pt1 P1 C16 C21 -20.5(3)
C10 P1 C16 C17 -75.9(3)
C22 P1 C16 C17 31.3(3)
Pt1 P1 C16 C17 158.0(2)
C21 C16 C17 C18 1.5(4)
P1 C16 C17 C18 -177.1(2)
C16 C17 C18 C19 -1.5(5)
C17 C18 C19 C20 0.4(5)
C18 C19 C20 C21 0.6(5)
C19 C20 C21 C16 -0.6(5)
C17 C16 C21 C20 -0.4(4)
P1 C16 C21 C20 178.1(2)
C10 P1 C22 C27 -0.6(3)
C16 P1 C22 C27 -111.7(2)
Pt1 P1 C22 C27 124.3(2)
C10 P1 C22 C23 176.8(2)
C16 P1 C22 C23 65.7(2)
Pt1 P1 C22 C23 -58.3(2)
C27 C22 C23 C24 0.9(5)
P1 C22 C23 C24 -176.5(3)
C22 C23 C24 C25 -0.9(5)
C23 C24 C25 C26 0.6(5)
C24 C25 C26 C27 -0.4(5)
C25 C26 C27 C22 0.4(5)
C23 C22 C27 C26 -0.7(4)
P1 C22 C27 C26 176.7(2)
